data_1515573
loop_
_publ_author_name
'Tang, Bo-Xiao'
'Song, Ren-Jie'
'Wu, Cui-Yan'
'Wang, Zhi-Qiang'
'Liu, Yu'
'Huang, Xiao-Cheng'
'Xie, Ye-Xiang'
'Li, Jin-Heng'

_publ_section_title
;
 Ruthenium-catalyzed intramolecular carbocyclization of alkynes with an
 sp3 carbon involving an oxidative deprotonation process
;
_journal_issue 11
_journal_name_full 'Chemical Science'
_journal_page_first 2131
_journal_paper_doi 10.1039/c1sc00423a
_journal_volume 2
_journal_year 2011
_chemical_formula_sum 'C19 H16 N2 O3'
_chemical_formula_weight 320.34
_chemical_name_systematic
;
?
;
_space_group_IT_number 14
_symmetry_cell_setting monoclinic
_symmetry_space_group_name_Hall '-P 2ybc'
_symmetry_space_group_name_H-M 'P 1 21/c 1'
_atom_sites_solution_hydrogens geom
_atom_sites_solution_primary direct
_atom_sites_solution_secondary difmap
_audit_creation_method SHELXL-97
_cell_angle_alpha 90.00
_cell_angle_beta 106.541(2)
_cell_angle_gamma 90.00
_cell_formula_units_Z 4
_cell_length_a 10.4908(14)
_cell_length_b 17.614(2)
_cell_length_c 9.1784(12)
_cell_measurement_reflns_used 2587
_cell_measurement_temperature 293(2)
_cell_measurement_theta_max 49.880
_cell_measurement_theta_min 4.625
_cell_volume 1625.8(4)
_computing_cell_refinement 'Bruker SMART'
_computing_data_collection 'Bruker SMART'
_computing_data_reduction 'Bruker SHELXTL'
_computing_molecular_graphics 'Bruker SHELXTL'
_computing_publication_material 'Bruker SHELXTL'
_computing_structure_refinement 'SHELXL-97 (Sheldrick, 1997)'
_computing_structure_solution 'SHELXS-97 (Sheldrick, 1990)'
_diffrn_ambient_temperature 293(2)
_diffrn_measured_fraction_theta_full 1.000
_diffrn_measured_fraction_theta_max 1.000
_diffrn_measurement_device_type 'CCD area detector'
_diffrn_measurement_method 'phi and omega scans'
_diffrn_radiation_monochromator graphite
_diffrn_radiation_source 'fine-focus sealed tube'
_diffrn_radiation_type MoK\a
_diffrn_radiation_wavelength 0.71073
_diffrn_reflns_av_R_equivalents 0.0779
_diffrn_reflns_av_sigmaI/netI 0.0613
_diffrn_reflns_limit_h_max 12
_diffrn_reflns_limit_h_min -12
_diffrn_reflns_limit_k_max 14
_diffrn_reflns_limit_k_min -21
_diffrn_reflns_limit_l_max 11
_diffrn_reflns_limit_l_min -11
_diffrn_reflns_number 8791
_diffrn_reflns_theta_full 25.99
_diffrn_reflns_theta_max 25.99
_diffrn_reflns_theta_min 2.03
_exptl_absorpt_coefficient_mu 0.090
_exptl_absorpt_correction_T_max 1.00000
_exptl_absorpt_correction_T_min 0.77427
_exptl_absorpt_correction_type empirical
_exptl_absorpt_process_details sadabs
_exptl_crystal_colour colorless
_exptl_crystal_density_diffrn 1.309
_exptl_crystal_density_method 'not measured'
_exptl_crystal_description prismatic
_exptl_crystal_F_000 672
_exptl_crystal_size_max 0.397
_exptl_crystal_size_mid 0.361
_exptl_crystal_size_min 0.201
_refine_diff_density_max 0.215
_refine_diff_density_min -0.215
_refine_diff_density_rms 0.049
_refine_ls_extinction_coef 0.069(5)
_refine_ls_extinction_expression Fc^*^=kFc[1+0.001xFc^2^\l^3^/sin(2\q)]^-1/4^
_refine_ls_extinction_method SHELXL
_refine_ls_goodness_of_fit_ref 0.984
_refine_ls_hydrogen_treatment mixed
_refine_ls_matrix_type full
_refine_ls_number_parameters 224
_refine_ls_number_reflns 3203
_refine_ls_number_restraints 1
_refine_ls_restrained_S_all 0.985
_refine_ls_R_factor_all 0.0706
_refine_ls_R_factor_gt 0.0524
_refine_ls_shift/su_max 0.001
_refine_ls_shift/su_mean 0.000
_refine_ls_structure_factor_coef Fsqd
_refine_ls_weighting_details 'calc w=1/[\s^2^(Fo^2^)+(0.0795P)^2^+0.0000P] where P=(Fo^2^+2Fc^2^)/3'
_refine_ls_weighting_scheme calc
_refine_ls_wR_factor_gt 0.1339
_refine_ls_wR_factor_ref 0.1441
_reflns_number_gt 2286
_reflns_number_total 3203
_reflns_threshold_expression >2sigma(I)
_cod_data_source_file c1sc00423a.txt
_cod_data_source_block cd29238
_cod_depositor_comments
;
The following automatic conversions were performed:

'_symmetry_cell_setting' value 'Monoclinic' changed to 'monoclinic'
according to
/usr/data/users/saulius/automatic-downloads/retrospective/RSC/lib/dictionaries/cif_core.dic
dictionary named 'cif_core.dic' version 2.4.2 from 2011-04-26.

Automatic conversion script
Id: cif_fix_values 2281 2013-09-26 08:29:07Z andrius 
;
_cod_original_sg_symbol_H-M P2(1)/c
_cod_database_code 1515573

loop_
_symmetry_equiv_pos_as_xyz
'x, y, z'
'-x, y+1/2, -z+1/2'
'-x, -y, -z'
'x, -y-1/2, z-1/2'

loop_
_atom_site_label
_atom_site_type_symbol
_atom_site_fract_x
_atom_site_fract_y
_atom_site_fract_z
_atom_site_U_iso_or_equiv
_atom_site_adp_type
_atom_site_occupancy
_atom_site_symmetry_multiplicity
_atom_site_calc_flag
_atom_site_refinement_flags
N1 N 0.97889(14) 0.02729(8) 0.74111(17) 0.0444(4) Uani 1 1 d .
N2 N 0.77196(14) 0.19308(8) 0.74524(16) 0.0394(4) Uani 1 1 d D
O1 O 0.97570(14) 0.14657(8) 0.64486(17) 0.0610(4) Uani 1 1 d .
O2 O 0.75456(14) 0.21497(7) 0.98055(13) 0.0527(4) Uani 1 1 d .
O3 O 0.62475(13) 0.06886(7) 1.00526(14) 0.0501(4) Uani 1 1 d .
C1 C 0.92876(18) 0.09957(11) 0.71387(19) 0.0428(4) Uani 1 1 d .
C2 C 0.81436(16) 0.11723(10) 0.76805(18) 0.0374(4) Uani 1 1 d .
C3 C 0.75424(16) 0.06413(10) 0.83167(18) 0.0368(4) Uani 1 1 d .
C4 C 0.80916(17) -0.01127(10) 0.85753(18) 0.0392(4) Uani 1 1 d .
C5 C 0.75248(19) -0.06926(10) 0.9223(2) 0.0481(5) Uani 1 1 d .
H5 H 0.6759 -0.0593 0.9508 0.058 Uiso 1 1 calc R
C6 C 0.8070(2) -0.14026(11) 0.9447(2) 0.0573(6) Uani 1 1 d .
H6 H 0.7678 -0.1781 0.9880 0.069 Uiso 1 1 calc R
C7 C 0.9205(2) -0.15542(11) 0.9029(2) 0.0594(6) Uani 1 1 d .
H7 H 0.9581 -0.2036 0.9189 0.071 Uiso 1 1 calc R
C8 C 0.9784(2) -0.10067(11) 0.8383(2) 0.0532(5) Uani 1 1 d .
H8 H 1.0554 -0.1116 0.8114 0.064 Uiso 1 1 calc R
C9 C 0.92295(17) -0.02842(10) 0.81227(19) 0.0415(5) Uani 1 1 d .
C10 C 0.74547(17) 0.23802(10) 0.85320(19) 0.0395(4) Uani 1 1 d .
C11 C 0.7018(2) 0.31682(11) 0.8048(2) 0.0635(6) Uani 1 1 d .
H11A H 0.6121 0.3240 0.8085 0.095 Uiso 1 1 calc R
H11B H 0.7061 0.3249 0.7029 0.095 Uiso 1 1 calc R
H11C H 0.7592 0.3524 0.8718 0.095 Uiso 1 1 calc R
C12 C 0.63055(17) 0.08157(9) 0.8775(2) 0.0395(4) Uani 1 1 d .
C13 C 0.51401(17) 0.11080(10) 0.7579(2) 0.0425(4) Uani 1 1 d .
C14 C 0.4949(2) 0.09514(12) 0.6067(2) 0.0604(6) Uani 1 1 d .
H14 H 0.5588 0.0681 0.5757 0.072 Uiso 1 1 calc R
C15 C 0.3798(2) 0.11980(14) 0.4998(3) 0.0756(7) Uani 1 1 d .
H15 H 0.3662 0.1091 0.3973 0.091 Uiso 1 1 calc R
C16 C 0.2864(2) 0.15996(13) 0.5462(3) 0.0749(7) Uani 1 1 d .
H16 H 0.2087 0.1757 0.4751 0.090 Uiso 1 1 calc R
C17 C 0.3067(2) 0.17683(14) 0.6951(3) 0.0739(7) Uani 1 1 d .
H17 H 0.2441 0.2055 0.7251 0.089 Uiso 1 1 calc R
C18 C 0.4184(2) 0.15201(11) 0.8015(3) 0.0570(6) Uani 1 1 d .
H18 H 0.4304 0.1628 0.9037 0.068 Uiso 1 1 calc R
C19 C 1.09749(19) 0.00912(12) 0.6930(2) 0.0598(6) Uani 1 1 d .
H19A H 1.1213 0.0522 0.6422 0.090 Uiso 1 1 calc R
H19B H 1.0789 -0.0334 0.6248 0.090 Uiso 1 1 calc R
H19C H 1.1698 -0.0033 0.7805 0.090 Uiso 1 1 calc R
H2 H 0.7745(19) 0.2166(10) 0.6608(18) 0.051(6) Uiso 1 1 d D

loop_
_atom_site_aniso_label
_atom_site_aniso_U_11
_atom_site_aniso_U_22
_atom_site_aniso_U_33
_atom_site_aniso_U_23
_atom_site_aniso_U_13
_atom_site_aniso_U_12
N1 0.0369(8) 0.0517(10) 0.0430(9) -0.0037(7) 0.0089(7) 0.0051(7)
N2 0.0461(9) 0.0413(9) 0.0321(8) 0.0033(7) 0.0131(7) 0.0012(7)
O1 0.0554(9) 0.0653(9) 0.0705(10) 0.0166(8) 0.0312(8) 0.0069(7)
O2 0.0805(10) 0.0460(8) 0.0357(7) -0.0015(6) 0.0228(7) -0.0003(6)
O3 0.0544(8) 0.0572(8) 0.0412(8) 0.0032(6) 0.0177(6) -0.0001(6)
C1 0.0396(10) 0.0506(11) 0.0364(10) -0.0016(8) 0.0076(8) 0.0007(8)
C2 0.0376(9) 0.0422(10) 0.0292(9) -0.0014(7) 0.0045(7) 0.0016(8)
C3 0.0358(9) 0.0421(10) 0.0290(9) -0.0038(7) 0.0034(7) -0.0012(7)
C4 0.0401(10) 0.0406(10) 0.0310(9) -0.0050(7) 0.0008(7) 0.0004(8)
C5 0.0530(12) 0.0448(11) 0.0449(11) -0.0009(8) 0.0113(9) -0.0011(9)
C6 0.0669(14) 0.0430(12) 0.0590(13) 0.0023(9) 0.0131(11) -0.0005(10)
C7 0.0635(14) 0.0429(12) 0.0617(13) 0.0012(10) 0.0015(11) 0.0083(10)
C8 0.0452(11) 0.0524(12) 0.0552(12) -0.0056(10) 0.0034(9) 0.0076(9)
C9 0.0373(9) 0.0465(11) 0.0338(9) -0.0042(8) -0.0013(7) 0.0013(8)
C10 0.0425(10) 0.0409(10) 0.0368(10) -0.0008(8) 0.0143(8) -0.0043(8)
C11 0.0930(17) 0.0468(12) 0.0579(13) 0.0016(10) 0.0331(12) 0.0094(11)
C12 0.0409(10) 0.0359(10) 0.0401(10) -0.0027(8) 0.0087(8) -0.0037(7)
C13 0.0365(10) 0.0413(10) 0.0474(11) 0.0011(8) 0.0082(8) -0.0046(8)
C14 0.0543(13) 0.0642(14) 0.0525(13) -0.0104(10) -0.0012(10) 0.0027(10)
C15 0.0723(16) 0.0793(17) 0.0546(14) -0.0075(12) -0.0153(12) -0.0047(13)
C16 0.0462(13) 0.0715(16) 0.0882(19) 0.0154(14) -0.0111(12) 0.0035(11)
C17 0.0500(13) 0.0795(17) 0.0895(19) 0.0180(14) 0.0157(13) 0.0179(12)
C18 0.0489(12) 0.0620(13) 0.0616(13) 0.0098(10) 0.0181(10) 0.0078(10)
C19 0.0455(11) 0.0722(14) 0.0642(14) -0.0031(11) 0.0197(10) 0.0124(10)

loop_
_atom_type_symbol
_atom_type_description
_atom_type_scat_dispersion_real
_atom_type_scat_dispersion_imag
_atom_type_scat_source
C C 0.0033 0.0016 'International Tables Vol C Tables 4.2.6.8 and 6.1.1.4'
H H 0.0000 0.0000 'International Tables Vol C Tables 4.2.6.8 and 6.1.1.4'
N N 0.0061 0.0033 'International Tables Vol C Tables 4.2.6.8 and 6.1.1.4'
O O 0.0106 0.0060 'International Tables Vol C Tables 4.2.6.8 and 6.1.1.4'

loop_
_geom_angle_atom_site_label_1
_geom_angle_atom_site_label_2
_geom_angle_atom_site_label_3
_geom_angle
C1 N1 C9 123.11(15)
C1 N1 C19 117.43(16)
C9 N1 C19 119.46(15)
C10 N2 C2 124.59(15)
C10 N2 H2 115.4(12)
C2 N2 H2 119.2(12)
O1 C1 N1 122.01(16)
O1 C1 C2 121.49(17)
N1 C1 C2 116.48(16)
C3 C2 N2 123.79(15)
C3 C2 C1 122.07(16)
N2 C2 C1 114.13(15)
C2 C3 C4 119.73(16)
C2 C3 C12 121.70(15)
C4 C3 C12 118.57(15)
C5 C4 C9 117.99(16)
C5 C4 C3 123.07(16)
C9 C4 C3 118.92(16)
C6 C5 C4 121.50(18)
C6 C5 H5 119.2
C4 C5 H5 119.2
C5 C6 C7 119.59(19)
C5 C6 H6 120.2
C7 C6 H6 120.2
C8 C7 C6 120.78(19)
C8 C7 H7 119.6
C6 C7 H7 119.6
C7 C8 C9 120.43(19)
C7 C8 H8 119.8
C9 C8 H8 119.8
C8 C9 N1 120.81(17)
C8 C9 C4 119.66(17)
N1 C9 C4 119.53(15)
O2 C10 N2 122.07(16)
O2 C10 C11 122.11(16)
N2 C10 C11 115.80(16)
C10 C11 H11A 109.5
C10 C11 H11B 109.5
H11A C11 H11B 109.5
C10 C11 H11C 109.5
H11A C11 H11C 109.5
H11B C11 H11C 109.5
O3 C12 C13 121.47(16)
O3 C12 C3 121.16(16)
C13 C12 C3 117.28(15)
C14 C13 C18 119.17(19)
C14 C13 C12 122.05(17)
C18 C13 C12 118.70(17)
C13 C14 C15 119.8(2)
C13 C14 H14 120.1
C15 C14 H14 120.1
C16 C15 C14 119.8(2)
C16 C15 H15 120.1
C14 C15 H15 120.1
C17 C16 C15 120.4(2)
C17 C16 H16 119.8
C15 C16 H16 119.8
C16 C17 C18 120.4(2)
C16 C17 H17 119.8
C18 C17 H17 119.8
C17 C18 C13 120.4(2)
C17 C18 H18 119.8
C13 C18 H18 119.8
N1 C19 H19A 109.5
N1 C19 H19B 109.5
H19A C19 H19B 109.5
N1 C19 H19C 109.5
H19A C19 H19C 109.5
H19B C19 H19C 109.5

loop_
_geom_bond_atom_site_label_1
_geom_bond_atom_site_label_2
_geom_bond_distance
N1 C1 1.373(2)
N1 C9 1.397(2)
N1 C19 1.469(2)
N2 C10 1.357(2)
N2 C2 1.405(2)
N2 H2 0.886(14)
O1 C1 1.228(2)
O2 C10 1.2152(19)
O3 C12 1.212(2)
C1 C2 1.457(2)
C2 C3 1.350(2)
C3 C4 1.440(2)
C3 C12 1.505(2)
C4 C5 1.397(2)
C4 C9 1.404(2)
C5 C6 1.366(3)
C5 H5 0.9300
C6 C7 1.377(3)
C6 H6 0.9300
C7 C8 1.362(3)
C7 H7 0.9300
C8 C9 1.391(3)
C8 H8 0.9300
C10 C11 1.489(3)
C11 H11A 0.9600
C11 H11B 0.9600
C11 H11C 0.9600
C12 C13 1.483(2)
C13 C14 1.373(3)
C13 C18 1.386(3)
C14 C15 1.391(3)
C14 H14 0.9300
C15 C16 1.370(4)
C15 H15 0.9300
C16 C17 1.355(4)
C16 H16 0.9300
C17 C18 1.366(3)
C17 H17 0.9300
C18 H18 0.9300
C19 H19A 0.9600
C19 H19B 0.9600
C19 H19C 0.9600

loop_
_geom_hbond_atom_site_label_D
_geom_hbond_atom_site_label_H
_geom_hbond_atom_site_label_A
_geom_hbond_distance_DH
_geom_hbond_distance_HA
_geom_hbond_distance_DA
_geom_hbond_angle_DHA
_geom_hbond_site_symmetry_A
C11 H11B O3 0.96 2.58 3.317(3) 134.1 4_565
C11 H11B O2 0.96 2.35 3.227(2) 152.2 4_565
N2 H2 O2 0.886(14) 2.009(15) 2.8820(19) 168.3(17) 4_565

loop_
_geom_torsion_atom_site_label_1
_geom_torsion_atom_site_label_2
_geom_torsion_atom_site_label_3
_geom_torsion_atom_site_label_4
_geom_torsion
C9 N1 C1 O1 -176.53(17)
C19 N1 C1 O1 3.9(3)
C9 N1 C1 C2 2.0(2)
C19 N1 C1 C2 -177.59(15)
C10 N2 C2 C3 49.4(2)
C10 N2 C2 C1 -131.84(17)
O1 C1 C2 C3 173.81(17)
N1 C1 C2 C3 -4.7(2)
O1 C1 C2 N2 -5.0(2)
N1 C1 C2 N2 176.45(15)
N2 C2 C3 C4 -176.80(15)
C1 C2 C3 C4 4.5(2)
N2 C2 C3 C12 2.9(2)
C1 C2 C3 C12 -175.74(15)
C2 C3 C4 C5 -179.80(16)
C12 C3 C4 C5 0.5(2)
C2 C3 C4 C9 -1.5(2)
C12 C3 C4 C9 178.72(14)
C9 C4 C5 C6 1.5(3)
C3 C4 C5 C6 179.78(17)
C4 C5 C6 C7 0.0(3)
C5 C6 C7 C8 -0.5(3)
C6 C7 C8 C9 -0.5(3)
C7 C8 C9 N1 -177.68(17)
C7 C8 C9 C4 2.1(3)
C1 N1 C9 C8 -179.46(17)
C19 N1 C9 C8 0.1(3)
C1 N1 C9 C4 0.8(2)
C19 N1 C9 C4 -179.64(15)
C5 C4 C9 C8 -2.5(2)
C3 C4 C9 C8 179.11(16)
C5 C4 C9 N1 177.25(15)
C3 C4 C9 N1 -1.1(2)
C2 N2 C10 O2 -1.3(3)
C2 N2 C10 C11 179.95(17)
C2 C3 C12 O3 -126.47(18)
C4 C3 C12 O3 53.3(2)
C2 C3 C12 C13 56.9(2)
C4 C3 C12 C13 -123.38(17)
O3 C12 C13 C14 -150.77(19)
C3 C12 C13 C14 25.9(2)
O3 C12 C13 C18 26.0(3)
C3 C12 C13 C18 -157.36(16)
C18 C13 C14 C15 -0.9(3)
C12 C13 C14 C15 175.90(19)
C13 C14 C15 C16 0.4(4)
C14 C15 C16 C17 1.1(4)
C15 C16 C17 C18 -2.0(4)
C16 C17 C18 C13 1.5(4)
C14 C13 C18 C17 -0.1(3)
C12 C13 C18 C17 -176.94(19)
